data_4082098
loop_
_publ_author_name
'Hong, Jianquan'
'Zhang, Lixin'
'Wang, Kai'
'Chen, Zhenxia'
'Wu, Limin'
'Zhou, Xigeng'

_publ_section_title
;
 Synthesis, Structural Characterization, and Reactivity of Mono(amidinate)
 Rare-Earth-Metal Bis(aminobenzyl) Complexes
;
_journal_issue 24
_journal_name_full Organometallics
_journal_page_first 7312
_journal_paper_doi 10.1021/om400787j
_journal_volume 32
_journal_year 2013
_chemical_formula_sum 'C67 H81 N6 O3 Y'
_chemical_formula_weight 1107.29
_chemical_name_systematic
; 
 ? 
;
_space_group_IT_number 14
_symmetry_cell_setting monoclinic
_symmetry_space_group_name_Hall '-P 2yn'
_symmetry_space_group_name_H-M 'P 1 21/n 1'
_atom_sites_solution_hydrogens geom
_atom_sites_solution_primary direct
_atom_sites_solution_secondary difmap
_audit_creation_method SHELXL-97
_cell_angle_alpha 90.00
_cell_angle_beta 94.674(5)
_cell_angle_gamma 90.00
_cell_formula_units_Z 4
_cell_length_a 15.809(6)
_cell_length_b 18.126(7)
_cell_length_c 21.266(8)
_cell_measurement_reflns_used 6707
_cell_measurement_temperature 293(2)
_cell_measurement_theta_max 22.29
_cell_measurement_theta_min 2.58
_cell_volume 6074(4)
_computing_cell_refinement 'Bruker SMART'
_computing_data_collection 'Bruker SMART'
_computing_data_reduction 'Bruker SHELXTL'
_computing_molecular_graphics 'Bruker SHELXTL'
_computing_publication_material 'Bruker SHELXTL'
_computing_structure_refinement 'SHELXL-97 (Sheldrick, 1997)'
_computing_structure_solution 'SHELXS-97 (Sheldrick, 1990)'
_diffrn_ambient_temperature 293(2)
_diffrn_measured_fraction_theta_full 1.000
_diffrn_measured_fraction_theta_max 1.000
_diffrn_measurement_device_type 'CCD area detector'
_diffrn_measurement_method 'phi and omega scans'
_diffrn_radiation_monochromator graphite
_diffrn_radiation_source 'fine-focus sealed tube'
_diffrn_radiation_type MoK\a
_diffrn_radiation_wavelength 0.71073
_diffrn_reflns_av_R_equivalents 0.0592
_diffrn_reflns_av_sigmaI/netI 0.0798
_diffrn_reflns_limit_h_max 9
_diffrn_reflns_limit_h_min -18
_diffrn_reflns_limit_k_max 21
_diffrn_reflns_limit_k_min -21
_diffrn_reflns_limit_l_max 25
_diffrn_reflns_limit_l_min -25
_diffrn_reflns_number 24879
_diffrn_reflns_theta_full 25.05
_diffrn_reflns_theta_max 25.05
_diffrn_reflns_theta_min 1.48
_exptl_absorpt_coefficient_mu 1.010
_exptl_absorpt_correction_T_max 0.8799
_exptl_absorpt_correction_T_min 0.8235
_exptl_absorpt_correction_type multi-scan
_exptl_absorpt_process_details sadabs
_exptl_crystal_colour colorless
_exptl_crystal_density_diffrn 1.211
_exptl_crystal_density_method 'not measured'
_exptl_crystal_description prism
_exptl_crystal_F_000 2352
_exptl_crystal_size_max 0.20
_exptl_crystal_size_mid 0.15
_exptl_crystal_size_min 0.13
_refine_diff_density_max 0.290
_refine_diff_density_min -0.458
_refine_diff_density_rms 0.043
_refine_ls_extinction_method none
_refine_ls_goodness_of_fit_ref 1.002
_refine_ls_hydrogen_treatment constr
_refine_ls_matrix_type full
_refine_ls_number_parameters 694
_refine_ls_number_reflns 10765
_refine_ls_number_restraints 0
_refine_ls_restrained_S_all 1.002
_refine_ls_R_factor_all 0.0929
_refine_ls_R_factor_gt 0.0402
_refine_ls_shift/su_max 0.000
_refine_ls_shift/su_mean 0.000
_refine_ls_structure_factor_coef Fsqd
_refine_ls_weighting_details 'calc w=1/[\s\^2\^(Fo\^2\^)+(0.0254P)\^2\^+0.0000P] where P=(Fo\^2\^+2Fc\^2\^)/3'
_refine_ls_weighting_scheme calc
_refine_ls_wR_factor_gt 0.0716
_refine_ls_wR_factor_ref 0.0799
_reflns_number_gt 5946
_reflns_number_total 10765
_reflns_threshold_expression >2sigma(I)
_cod_data_source_file om400787j_si_003.cif
_cod_data_source_block complex_5a
_cod_depositor_comments
;
The following automatic conversions were performed:

'_symmetry_cell_setting' value 'Monoclinic' changed to 'monoclinic'
according to /home/saulius/struct/CIF-dictionaries/cif_core.dic
dictionary named 'cif_core.dic' version 2.4.2 from 2011-04-26.

Automatic conversion script
Id: cif_fix_values 1891 2012-01-12 08:04:46Z andrius 
;
_cod_original_sg_symbol_H-M P2(1)/n
_cod_database_code 4082098

loop_
_symmetry_equiv_pos_as_xyz
'x, y, z'
'-x+1/2, y+1/2, -z+1/2'
'-x, -y, -z'
'x-1/2, -y-1/2, z-1/2'

loop_
_atom_site_label
_atom_site_type_symbol
_atom_site_fract_x
_atom_site_fract_y
_atom_site_fract_z
_atom_site_U_iso_or_equiv
_atom_site_adp_type
_atom_site_occupancy
_atom_site_symmetry_multiplicity
_atom_site_calc_flag
_atom_site_refinement_flags
Y1 Y 0.203132(16) 0.245519(15) 0.450178(11) 0.04075(8) Uani 1 1 d .
N1 N 0.17595(12) 0.24159(11) 0.55969(8) 0.0381(5) Uani 1 1 d .
N2 N 0.21450(13) 0.13921(11) 0.51252(9) 0.0385(5) Uani 1 1 d .
N3 N 0.31529(14) 0.19572(13) 0.39239(10) 0.0514(6) Uani 1 1 d .
N4 N 0.4369(3) 0.3750(3) 0.34203(18) 0.1534(19) Uani 1 1 d .
N5 N 0.12931(13) 0.25567(13) 0.34640(9) 0.0502(6) Uani 1 1 d .
N6 N -0.18600(17) 0.19800(15) 0.37591(12) 0.0656(7) Uani 1 1 d .
O1 O 0.34063(12) 0.28605(11) 0.46163(10) 0.0668(6) Uani 1 1 d .
O2 O 0.05622(10) 0.24140(10) 0.42936(7) 0.0517(5) Uani 1 1 d .
O3 O 0.18092(14) 0.37430(10) 0.45717(9) 0.0642(6) Uani 1 1 d .
C1 C 0.18997(15) 0.16930(14) 0.56536(12) 0.0378(7) Uani 1 1 d .
C2 C 0.17621(16) 0.12579(14) 0.62351(12) 0.0402(7) Uani 1 1 d .
C3 C 0.14103(17) 0.05576(15) 0.61864(13) 0.0497(7) Uani 1 1 d .
H3A H 0.1256 0.0362 0.5789 0.060 Uiso 1 1 calc R
C4 C 0.1286(2) 0.01478(17) 0.67156(15) 0.0655(9) Uani 1 1 d .
H4A H 0.1052 -0.0322 0.6674 0.079 Uiso 1 1 calc R
C5 C 0.1506(2) 0.04290(19) 0.73024(15) 0.0725(10) Uani 1 1 d .
H5A H 0.1414 0.0153 0.7659 0.087 Uiso 1 1 calc R
C6 C 0.1859(2) 0.11152(18) 0.73642(14) 0.0741(10) Uani 1 1 d .
H6A H 0.2018 0.1303 0.7763 0.089 Uiso 1 1 calc R
C7 C 0.19804(19) 0.15298(15) 0.68366(13) 0.0568(9) Uani 1 1 d .
H7A H 0.2212 0.2000 0.6884 0.068 Uiso 1 1 calc R
C8 C 0.25154(17) 0.06864(15) 0.50763(12) 0.0423(7) Uani 1 1 d .
C9 C 0.21910(18) 0.02294(15) 0.45728(13) 0.0460(7) Uani 1 1 d .
C10 C 0.2560(2) -0.04524(16) 0.44998(15) 0.0628(9) Uani 1 1 d .
H10A H 0.2337 -0.0763 0.4180 0.075 Uiso 1 1 calc R
C11 C 0.3243(2) -0.06841(18) 0.48858(18) 0.0765(10) Uani 1 1 d .
H11A H 0.3476 -0.1149 0.4831 0.092 Uiso 1 1 calc R
C12 C 0.3582(2) -0.02296(19) 0.53524(16) 0.0691(9) Uani 1 1 d .
H12A H 0.4057 -0.0385 0.5604 0.083 Uiso 1 1 calc R
C13 C 0.32348(18) 0.04620(16) 0.54611(13) 0.0523(8) Uani 1 1 d .
C14 C 0.14657(18) 0.04982(15) 0.41231(13) 0.0509(8) Uani 1 1 d .
H14A H 0.1568 0.1024 0.4051 0.061 Uiso 1 1 calc R
C15 C 0.06231(19) 0.04462(18) 0.44083(14) 0.0775(10) Uani 1 1 d .
H15A H 0.0664 0.0687 0.4812 0.116 Uiso 1 1 calc R
H15B H 0.0478 -0.0063 0.4461 0.116 Uiso 1 1 calc R
H15C H 0.0192 0.0681 0.4134 0.116 Uiso 1 1 calc R
C16 C 0.1414(2) 0.01254(17) 0.34747(13) 0.0795(10) Uani 1 1 d .
H16A H 0.1955 0.0161 0.3301 0.119 Uiso 1 1 calc R
H16B H 0.0990 0.0366 0.3198 0.119 Uiso 1 1 calc R
H16C H 0.1266 -0.0385 0.3518 0.119 Uiso 1 1 calc R
C17 C 0.3693(2) 0.09516(18) 0.59543(14) 0.0654(9) Uani 1 1 d .
H17A H 0.3334 0.1384 0.6007 0.078 Uiso 1 1 calc R
C18 C 0.3835(2) 0.0573(2) 0.66015(15) 0.0909(12) Uani 1 1 d .
H18A H 0.3300 0.0412 0.6736 0.136 Uiso 1 1 calc R
H18B H 0.4092 0.0916 0.6904 0.136 Uiso 1 1 calc R
H18C H 0.4202 0.0155 0.6569 0.136 Uiso 1 1 calc R
C19 C 0.4526(2) 0.1225(2) 0.57299(17) 0.1012(13) Uani 1 1 d .
H19A H 0.4419 0.1465 0.5329 0.152 Uiso 1 1 calc R
H19B H 0.4900 0.0814 0.5688 0.152 Uiso 1 1 calc R
H19C H 0.4783 0.1568 0.6031 0.152 Uiso 1 1 calc R
C20 C 0.14896(19) 0.28779(13) 0.60855(11) 0.0405(7) Uani 1 1 d .
C21 C 0.2109(2) 0.33073(15) 0.64224(13) 0.0497(8) Uani 1 1 d .
C22 C 0.1854(2) 0.37839(17) 0.68848(14) 0.0678(10) Uani 1 1 d .
H22A H 0.2257 0.4074 0.7112 0.081 Uiso 1 1 calc R
C23 C 0.1023(3) 0.38310(18) 0.70091(15) 0.0775(11) Uani 1 1 d .
H23A H 0.0866 0.4143 0.7326 0.093 Uiso 1 1 calc R
C24 C 0.0418(2) 0.34204(17) 0.66691(14) 0.0671(9) Uani 1 1 d .
H24A H -0.0146 0.3461 0.6757 0.080 Uiso 1 1 calc R
C25 C 0.06340(19) 0.29447(14) 0.61961(12) 0.0470(7) Uani 1 1 d .
C26 C 0.30361(19) 0.32649(16) 0.63009(14) 0.0596(8) Uani 1 1 d .
H26A H 0.3098 0.2846 0.6017 0.072 Uiso 1 1 calc R
C27 C 0.3615(2) 0.3116(2) 0.68966(16) 0.1059(14) Uani 1 1 d .
H27A H 0.3425 0.2681 0.7101 0.159 Uiso 1 1 calc R
H27B H 0.3598 0.3530 0.7177 0.159 Uiso 1 1 calc R
H27C H 0.4186 0.3044 0.6786 0.159 Uiso 1 1 calc R
C28 C 0.3333(2) 0.39430(18) 0.59701(16) 0.0910(12) Uani 1 1 d .
H28A H 0.2969 0.4030 0.5594 0.136 Uiso 1 1 calc R
H28B H 0.3904 0.3869 0.5861 0.136 Uiso 1 1 calc R
H28C H 0.3315 0.4362 0.6245 0.136 Uiso 1 1 calc R
C29 C -0.00624(16) 0.25284(16) 0.58114(12) 0.0522(7) Uani 1 1 d .
H29A H 0.0193 0.2289 0.5460 0.063 Uiso 1 1 calc R
C30 C -0.0458(2) 0.19299(17) 0.61948(16) 0.0865(11) Uani 1 1 d .
H30A H -0.0023 0.1600 0.6365 0.130 Uiso 1 1 calc R
H30B H -0.0867 0.1660 0.5928 0.130 Uiso 1 1 calc R
H30C H -0.0734 0.2153 0.6533 0.130 Uiso 1 1 calc R
C31 C -0.0762(2) 0.30470(17) 0.55327(15) 0.0768(10) Uani 1 1 d .
H31A H -0.0516 0.3422 0.5286 0.115 Uiso 1 1 calc R
H31B H -0.1039 0.3274 0.5869 0.115 Uiso 1 1 calc R
H31C H -0.1170 0.2770 0.5270 0.115 Uiso 1 1 calc R
C32 C 0.36864(18) 0.24092(18) 0.42161(14) 0.0611(8) Uani 1 1 d .
C33 C 0.46302(19) 0.23953(19) 0.41341(17) 0.0900(11) Uani 1 1 d .
H33A H 0.4889 0.2001 0.4391 0.108 Uiso 1 1 calc R
H33B H 0.4711 0.2283 0.3697 0.108 Uiso 1 1 calc R
C34 C 0.5078(2) 0.3102(2) 0.43086(18) 0.0714(10) Uani 1 1 d .
C35 C 0.4933(2) 0.3754(3) 0.39689(17) 0.0860(12) Uani 1 1 d .
C36 C 0.5315(3) 0.4394(2) 0.4196(2) 0.1054(14) Uani 1 1 d .
H36A H 0.5219 0.4832 0.3974 0.126 Uiso 1 1 calc R
C37 C 0.5832(3) 0.4394(3) 0.4737(2) 0.1059(14) Uani 1 1 d .
H37A H 0.6076 0.4834 0.4888 0.127 Uiso 1 1 calc R
C38 C 0.5992(3) 0.3767(3) 0.50569(18) 0.1022(14) Uani 1 1 d .
H38A H 0.6362 0.3765 0.5420 0.123 Uiso 1 1 calc R
C39 C 0.5604(2) 0.3131(2) 0.48438(19) 0.0890(12) Uani 1 1 d .
H39A H 0.5706 0.2700 0.5075 0.107 Uiso 1 1 calc R
C40 C 0.4643(4) 0.3377(5) 0.2885(2) 0.263(5) Uani 1 1 d .
H40A H 0.4879 0.2907 0.3012 0.395 Uiso 1 1 calc R
H40B H 0.5066 0.3668 0.2701 0.395 Uiso 1 1 calc R
H40C H 0.4168 0.3304 0.2581 0.395 Uiso 1 1 calc R
C41 C 0.4014(3) 0.4481(4) 0.3237(3) 0.227(4) Uani 1 1 d .
H41A H 0.3820 0.4721 0.3601 0.341 Uiso 1 1 calc R
H41B H 0.3547 0.4420 0.2924 0.341 Uiso 1 1 calc R
H41C H 0.4445 0.4777 0.3068 0.341 Uiso 1 1 calc R
C42 C 0.33974(17) 0.14216(16) 0.34889(14) 0.0503(7) Uani 1 1 d .
C43 C 0.37504(19) 0.07578(18) 0.36964(15) 0.0637(9) Uani 1 1 d .
H43A H 0.3861 0.0672 0.4126 0.076 Uiso 1 1 calc R
C44 C 0.3939(2) 0.0225(2) 0.3270(2) 0.0799(11) Uani 1 1 d .
H44A H 0.4183 -0.0216 0.3415 0.096 Uiso 1 1 calc R
C45 C 0.3772(2) 0.0336(2) 0.2639(2) 0.0868(12) Uani 1 1 d .
H45A H 0.3890 -0.0032 0.2354 0.104 Uiso 1 1 calc R
C46 C 0.3430(2) 0.0990(2) 0.24264(16) 0.0810(11) Uani 1 1 d .
H46A H 0.3325 0.1072 0.1995 0.097 Uiso 1 1 calc R
C47 C 0.32369(19) 0.15333(18) 0.28512(15) 0.0648(9) Uani 1 1 d .
H47A H 0.2998 0.1976 0.2704 0.078 Uiso 1 1 calc R
C48 C 0.05523(16) 0.24846(16) 0.36948(12) 0.0477(6) Uani 1 1 d .
C49 C -0.02940(16) 0.24926(18) 0.33073(12) 0.0609(8) Uani 1 1 d .
H49A H -0.0204 0.2639 0.2879 0.073 Uiso 1 1 calc R
H49B H -0.0524 0.1996 0.3291 0.073 Uiso 1 1 calc R
C50 C -0.0932(2) 0.29999(19) 0.35583(13) 0.0558(8) Uani 1 1 d .
C51 C -0.1683(2) 0.27516(18) 0.37698(13) 0.0542(8) Uani 1 1 d .
C52 C -0.2259(2) 0.3264(2) 0.39740(14) 0.0734(10) Uani 1 1 d .
H52A H -0.2763 0.3101 0.4123 0.088 Uiso 1 1 calc R
C53 C -0.2093(3) 0.4002(3) 0.39586(18) 0.0949(14) Uani 1 1 d .
H53A H -0.2486 0.4336 0.4094 0.114 Uiso 1 1 calc R
C54 C -0.1354(3) 0.4254(2) 0.37469(19) 0.0989(14) Uani 1 1 d .
H54A H -0.1241 0.4757 0.3738 0.119 Uiso 1 1 calc R
C55 C -0.0776(2) 0.3752(2) 0.35459(15) 0.0798(11) Uani 1 1 d .
H55A H -0.0273 0.3922 0.3399 0.096 Uiso 1 1 calc R
C56 C -0.2745(2) 0.1784(2) 0.36112(18) 0.1060(13) Uani 1 1 d .
H56A H -0.2960 0.2036 0.3234 0.159 Uiso 1 1 calc R
H56B H -0.3069 0.1927 0.3954 0.159 Uiso 1 1 calc R
H56C H -0.2792 0.1261 0.3548 0.159 Uiso 1 1 calc R
C57 C -0.1513(2) 0.16113(17) 0.43298(16) 0.0865(11) Uani 1 1 d .
H57A H -0.0927 0.1744 0.4414 0.130 Uiso 1 1 calc R
H57B H -0.1558 0.1087 0.4274 0.130 Uiso 1 1 calc R
H57C H -0.1824 0.1759 0.4678 0.130 Uiso 1 1 calc R
C58 C 0.13901(17) 0.25953(18) 0.28105(12) 0.0514(7) Uani 1 1 d .
C59 C 0.1817(2) 0.31761(19) 0.25761(15) 0.0755(10) Uani 1 1 d .
H59A H 0.2001 0.3561 0.2843 0.091 Uiso 1 1 calc R
C60 C 0.1981(3) 0.3200(2) 0.1948(2) 0.1074(14) Uani 1 1 d .
H60A H 0.2282 0.3596 0.1800 0.129 Uiso 1 1 calc R
C61 C 0.1711(3) 0.2656(3) 0.15483(17) 0.1064(15) Uani 1 1 d .
H61A H 0.1812 0.2680 0.1124 0.128 Uiso 1 1 calc R
C62 C 0.1288(3) 0.2072(3) 0.17734(17) 0.1037(14) Uani 1 1 d .
H62A H 0.1100 0.1693 0.1502 0.124 Uiso 1 1 calc R
C63 C 0.1136(2) 0.2037(2) 0.24038(15) 0.0790(10) Uani 1 1 d .
H63A H 0.0857 0.1630 0.2554 0.095 Uiso 1 1 calc R
C64 C 0.1079(2) 0.41121(17) 0.47898(16) 0.0811(11) Uani 1 1 d .
H64A H 0.1134 0.4155 0.5246 0.097 Uiso 1 1 calc R
H64B H 0.0565 0.3839 0.4665 0.097 Uiso 1 1 calc R
C65 C 0.1050(3) 0.4857(2) 0.4493(2) 0.1187(16) Uani 1 1 d .
H65A H 0.0666 0.4862 0.4113 0.142 Uiso 1 1 calc R
H65B H 0.0866 0.5226 0.4782 0.142 Uiso 1 1 calc R
C66 C 0.1924(3) 0.4993(2) 0.4345(2) 0.1355(18) Uani 1 1 d .
H66A H 0.1931 0.5287 0.3964 0.163 Uiso 1 1 calc R
H66B H 0.2233 0.5256 0.4688 0.163 Uiso 1 1 calc R
C67 C 0.2310(3) 0.42726(19) 0.42545(17) 0.0984(13) Uani 1 1 d .
H67A H 0.2303 0.4157 0.3809 0.118 Uiso 1 1 calc R
H67B H 0.2894 0.4268 0.4435 0.118 Uiso 1 1 calc R

loop_
_atom_site_aniso_label
_atom_site_aniso_U_11
_atom_site_aniso_U_22
_atom_site_aniso_U_33
_atom_site_aniso_U_23
_atom_site_aniso_U_13
_atom_site_aniso_U_12
Y1 0.04246(15) 0.04221(15) 0.03814(13) 0.00087(15) 0.00661(10) -0.00444(16)
N1 0.0445(13) 0.0355(12) 0.0344(11) -0.0008(11) 0.0042(9) 0.0001(12)
N2 0.0419(14) 0.0379(13) 0.0362(13) -0.0034(11) 0.0065(11) -0.0001(11)
N3 0.0451(15) 0.0577(16) 0.0530(15) -0.0095(13) 0.0145(12) -0.0117(13)
N4 0.119(3) 0.255(5) 0.081(3) 0.063(3) -0.019(3) -0.110(4)
N5 0.0437(13) 0.0681(15) 0.0393(12) 0.0042(14) 0.0067(10) -0.0049(15)
N6 0.0548(19) 0.078(2) 0.0646(18) -0.0015(16) 0.0071(15) -0.0116(16)
O1 0.0528(13) 0.0743(14) 0.0760(14) -0.0293(12) 0.0210(11) -0.0232(11)
O2 0.0428(11) 0.0741(13) 0.0385(10) 0.0015(11) 0.0048(8) -0.0074(11)
O3 0.0793(16) 0.0418(11) 0.0732(15) 0.0036(11) 0.0172(13) -0.0069(12)
C1 0.0318(16) 0.0398(16) 0.0405(16) -0.0001(13) -0.0037(13) -0.0026(13)
C2 0.0419(17) 0.0387(16) 0.0406(16) 0.0031(13) 0.0062(14) 0.0070(14)
C3 0.055(2) 0.0492(18) 0.0446(17) 0.0020(15) 0.0051(15) -0.0005(15)
C4 0.079(2) 0.054(2) 0.064(2) 0.0134(18) 0.0120(19) -0.0082(18)
C5 0.092(3) 0.071(2) 0.057(2) 0.0241(19) 0.016(2) 0.008(2)
C6 0.113(3) 0.067(2) 0.0404(19) 0.0066(17) -0.0006(19) 0.008(2)
C7 0.077(2) 0.0465(18) 0.0455(19) 0.0052(16) -0.0027(17) 0.0010(17)
C8 0.0406(18) 0.0433(17) 0.0455(17) 0.0050(14) 0.0177(14) -0.0029(15)
C9 0.051(2) 0.0386(16) 0.0514(18) 0.0001(15) 0.0224(16) -0.0019(15)
C10 0.077(2) 0.0423(19) 0.073(2) -0.0064(16) 0.028(2) 0.0014(18)
C11 0.086(3) 0.053(2) 0.096(3) 0.006(2) 0.037(2) 0.022(2)
C12 0.057(2) 0.070(2) 0.083(3) 0.016(2) 0.0193(19) 0.023(2)
C13 0.0437(19) 0.0519(19) 0.063(2) 0.0102(16) 0.0123(17) 0.0071(15)
C14 0.054(2) 0.0460(17) 0.0536(18) -0.0103(15) 0.0098(16) -0.0100(16)
C15 0.056(2) 0.107(3) 0.071(2) -0.011(2) 0.0090(19) -0.007(2)
C16 0.099(3) 0.081(2) 0.060(2) -0.0204(18) 0.013(2) -0.020(2)
C17 0.046(2) 0.081(2) 0.069(2) 0.0064(19) -0.0007(18) 0.0090(19)
C18 0.071(3) 0.128(3) 0.073(2) 0.016(2) -0.004(2) 0.019(2)
C19 0.062(3) 0.124(3) 0.116(3) 0.019(3) -0.003(2) -0.018(2)
C20 0.058(2) 0.0330(14) 0.0299(14) 0.0007(12) 0.0016(14) 0.0004(15)
C21 0.066(2) 0.0391(16) 0.0426(17) -0.0018(14) -0.0017(17) -0.0008(16)
C22 0.086(3) 0.061(2) 0.055(2) -0.0163(17) -0.011(2) -0.006(2)
C23 0.103(3) 0.071(2) 0.059(2) -0.0305(18) 0.012(2) 0.007(2)
C24 0.076(2) 0.070(2) 0.057(2) -0.0157(18) 0.0186(19) 0.008(2)
C25 0.056(2) 0.0414(17) 0.0437(17) -0.0007(14) 0.0071(16) 0.0002(16)
C26 0.061(2) 0.055(2) 0.061(2) -0.0091(16) -0.0072(18) -0.0073(17)
C27 0.070(3) 0.140(4) 0.102(3) 0.035(3) -0.028(2) -0.017(3)
C28 0.089(3) 0.088(3) 0.095(3) 0.010(2) 0.008(2) -0.021(2)
C29 0.0515(17) 0.0514(17) 0.0553(16) -0.0039(17) 0.0149(14) -0.0027(19)
C30 0.073(3) 0.071(2) 0.117(3) 0.027(2) 0.016(2) -0.008(2)
C31 0.075(2) 0.073(2) 0.081(2) 0.0049(19) -0.004(2) 0.004(2)
C32 0.0527(19) 0.067(2) 0.066(2) -0.0054(19) 0.0184(16) -0.010(2)
C33 0.051(2) 0.104(3) 0.120(3) -0.034(2) 0.0390(19) -0.027(2)
C34 0.050(2) 0.095(3) 0.072(2) -0.012(2) 0.024(2) -0.026(2)
C35 0.065(3) 0.133(4) 0.061(2) 0.016(3) 0.007(2) -0.045(3)
C36 0.092(3) 0.113(4) 0.109(3) 0.039(3) -0.003(3) -0.041(3)
C37 0.110(4) 0.101(3) 0.105(3) 0.005(3) 0.002(3) -0.049(3)
C38 0.095(3) 0.139(4) 0.070(3) 0.006(3) -0.008(2) -0.047(3)
C39 0.060(3) 0.104(3) 0.102(3) 0.016(3) 0.008(2) -0.025(2)
C40 0.285(9) 0.455(13) 0.054(3) -0.057(5) 0.041(4) -0.252(9)
C41 0.158(6) 0.361(10) 0.150(6) 0.162(7) -0.059(5) -0.125(6)
C42 0.0392(18) 0.055(2) 0.059(2) -0.0029(17) 0.0152(15) -0.0075(16)
C43 0.052(2) 0.073(2) 0.069(2) -0.001(2) 0.0211(18) 0.0002(19)
C44 0.062(3) 0.072(3) 0.110(3) 0.000(2) 0.031(2) 0.0067(19)
C45 0.076(3) 0.083(3) 0.106(3) -0.034(3) 0.035(3) -0.001(2)
C46 0.082(3) 0.104(3) 0.061(2) -0.018(2) 0.024(2) -0.005(2)
C47 0.064(2) 0.073(2) 0.059(2) -0.0029(18) 0.0148(18) 0.0027(18)
C48 0.0468(17) 0.0541(17) 0.0417(15) -0.0045(18) 0.0004(13) -0.0022(19)
C49 0.0457(17) 0.093(2) 0.0442(15) -0.001(2) 0.0018(13) -0.010(2)
C50 0.052(2) 0.070(2) 0.0438(18) 0.0021(17) -0.0064(16) 0.0015(19)
C51 0.045(2) 0.071(2) 0.0452(18) -0.0003(15) -0.0032(15) 0.0038(18)
C52 0.062(2) 0.098(3) 0.060(2) -0.006(2) 0.0007(19) 0.012(2)
C53 0.102(4) 0.091(3) 0.088(3) -0.014(3) -0.019(3) 0.041(3)
C54 0.128(4) 0.067(3) 0.095(3) 0.012(2) -0.033(3) 0.005(3)
C55 0.083(3) 0.084(3) 0.070(2) 0.013(2) -0.012(2) -0.014(2)
C56 0.080(3) 0.121(3) 0.115(3) -0.005(3) -0.002(3) -0.034(3)
C57 0.096(3) 0.067(2) 0.096(3) 0.007(2) 0.008(2) -0.004(2)
C58 0.0440(17) 0.073(2) 0.0373(15) 0.0025(18) 0.0039(13) 0.0024(18)
C59 0.097(3) 0.079(2) 0.053(2) 0.0093(19) 0.018(2) -0.012(2)
C60 0.138(4) 0.112(3) 0.075(3) 0.033(3) 0.028(3) -0.015(3)
C61 0.117(4) 0.162(5) 0.042(2) 0.009(3) 0.019(2) 0.002(3)
C62 0.111(3) 0.149(4) 0.052(3) -0.023(3) 0.014(2) -0.015(3)
C63 0.083(3) 0.104(3) 0.052(2) -0.007(2) 0.0169(19) -0.015(2)
C64 0.096(3) 0.053(2) 0.095(3) 0.002(2) 0.011(2) 0.012(2)
C65 0.112(4) 0.059(3) 0.179(5) 0.025(3) -0.019(4) 0.006(3)
C66 0.159(5) 0.063(3) 0.186(5) 0.041(3) 0.016(4) -0.008(3)
C67 0.142(4) 0.065(3) 0.091(3) 0.006(2) 0.030(3) -0.035(3)

loop_
_atom_type_symbol
_atom_type_description
_atom_type_scat_dispersion_real
_atom_type_scat_dispersion_imag
_atom_type_scat_source
C C 0.0033 0.0016 'International Tables Vol C Tables 4.2.6.8 and 6.1.1.4'
H H 0.0000 0.0000 'International Tables Vol C Tables 4.2.6.8 and 6.1.1.4'
N N 0.0061 0.0033 'International Tables Vol C Tables 4.2.6.8 and 6.1.1.4'
O O 0.0106 0.0060 'International Tables Vol C Tables 4.2.6.8 and 6.1.1.4'
Y Y -2.7962 3.5667 'International Tables Vol C Tables 4.2.6.8 and 6.1.1.4'

loop_
_geom_angle_atom_site_label_1
_geom_angle_atom_site_label_2
_geom_angle_atom_site_label_3
_geom_angle
O1 Y1 O2 162.55(7)
O1 Y1 N2 100.13(7)
O2 Y1 N2 96.36(6)
O1 Y1 O3 79.70(7)
O2 Y1 O3 83.85(7)
N2 Y1 O3 141.47(7)
O1 Y1 N1 98.61(7)
O2 Y1 N1 85.93(6)
N2 Y1 N1 55.77(7)
O3 Y1 N1 85.94(7)
O1 Y1 N3 56.18(8)
O2 Y1 N3 130.82(7)
N2 Y1 N3 87.41(8)
O3 Y1 N3 121.32(8)
N1 Y1 N3 132.77(7)
O1 Y1 N5 117.15(7)
O2 Y1 N5 55.21(6)
N2 Y1 N5 126.12(7)
O3 Y1 N5 85.37(7)
N1 Y1 N5 140.85(7)
N3 Y1 N5 83.32(8)
O1 Y1 C32 27.87(7)
O2 Y1 C32 156.02(8)
N2 Y1 C32 94.02(8)
O3 Y1 C32 101.16(9)
N1 Y1 C32 117.65(8)
N3 Y1 C32 28.32(7)
N5 Y1 C32 101.47(8)
O1 Y1 C48 143.29(8)
O2 Y1 C48 27.12(6)
N2 Y1 C48 112.77(8)
O3 Y1 C48 84.17(8)
N1 Y1 C48 112.96(7)
N3 Y1 C48 107.94(8)
N5 Y1 C48 28.10(7)
C32 Y1 C48 129.34(9)
O1 Y1 C1 101.56(7)
O2 Y1 C1 90.36(6)
N2 Y1 C1 27.85(6)
O3 Y1 C1 113.87(7)
N1 Y1 C1 27.96(7)
N3 Y1 C1 111.50(8)
N5 Y1 C1 139.63(7)
C32 Y1 C1 108.42(8)
C48 Y1 C1 115.13(8)
C1 N1 C20 124.7(2)
C1 N1 Y1 94.31(15)
C20 N1 Y1 140.90(16)
C1 N2 C8 125.6(2)
C1 N2 Y1 97.27(15)
C8 N2 Y1 135.81(16)
C32 N3 C42 123.0(2)
C32 N3 Y1 89.76(18)
C42 N3 Y1 147.13(18)
C35 N4 C40 116.9(6)
C35 N4 C41 114.4(5)
C40 N4 C41 110.5(4)
C48 N5 C58 123.0(2)
C48 N5 Y1 91.73(15)
C58 N5 Y1 144.98(17)
C51 N6 C56 115.3(3)
C51 N6 C57 112.2(2)
C56 N6 C57 111.1(3)
C32 O1 Y1 95.78(16)
C48 O2 Y1 96.73(15)
C64 O3 C67 109.0(2)
C64 O3 Y1 127.16(18)
C67 O3 Y1 122.4(2)
N1 C1 N2 112.5(2)
N1 C1 C2 123.9(2)
N2 C1 C2 123.5(2)
N1 C1 Y1 57.73(13)
N2 C1 Y1 54.89(13)
C2 C1 Y1 174.96(17)
C3 C2 C7 117.5(3)
C3 C2 C1 120.3(2)
C7 C2 C1 122.1(2)
C4 C3 C2 121.1(3)
C4 C3 H3A 119.5
C2 C3 H3A 119.5
C5 C4 C3 120.2(3)
C5 C4 H4A 119.9
C3 C4 H4A 119.9
C6 C5 C4 120.0(3)
C6 C5 H5A 120.0
C4 C5 H5A 120.0
C5 C6 C7 120.1(3)
C5 C6 H6A 119.9
C7 C6 H6A 119.9
C6 C7 C2 121.1(3)
C6 C7 H7A 119.5
C2 C7 H7A 119.5
C13 C8 N2 122.6(2)
C13 C8 C9 119.8(3)
N2 C8 C9 117.3(2)
C10 C9 C8 118.6(3)
C10 C9 C14 121.5(3)
C8 C9 C14 119.9(2)
C11 C10 C9 121.8(3)
C11 C10 H10A 119.1
C9 C10 H10A 119.1
C12 C11 C10 119.7(3)
C12 C11 H11A 120.2
C10 C11 H11A 120.2
C11 C12 C13 121.7(3)
C11 C12 H12A 119.1
C13 C12 H12A 119.1
C12 C13 C8 118.3(3)
C12 C13 C17 118.0(3)
C8 C13 C17 123.6(3)
C15 C14 C9 111.9(2)
C15 C14 C16 110.5(2)
C9 C14 C16 114.1(2)
C15 C14 H14A 106.6
C9 C14 H14A 106.6
C16 C14 H14A 106.6
C14 C15 H15A 109.5
C14 C15 H15B 109.5
H15A C15 H15B 109.5
C14 C15 H15C 109.5
H15A C15 H15C 109.5
H15B C15 H15C 109.5
C14 C16 H16A 109.5
C14 C16 H16B 109.5
H16A C16 H16B 109.5
C14 C16 H16C 109.5
H16A C16 H16C 109.5
H16B C16 H16C 109.5
C13 C17 C19 110.6(3)
C13 C17 C18 112.7(3)
C19 C17 C18 111.0(3)
C13 C17 H17A 107.4
C19 C17 H17A 107.4
C18 C17 H17A 107.4
C17 C18 H18A 109.5
C17 C18 H18B 109.5
H18A C18 H18B 109.5
C17 C18 H18C 109.5
H18A C18 H18C 109.5
H18B C18 H18C 109.5
C17 C19 H19A 109.5
C17 C19 H19B 109.5
H19A C19 H19B 109.5
C17 C19 H19C 109.5
H19A C19 H19C 109.5
H19B C19 H19C 109.5
C25 C20 C21 120.8(3)
C25 C20 N1 121.6(2)
C21 C20 N1 117.4(3)
C22 C21 C20 118.3(3)
C22 C21 C26 119.5(3)
C20 C21 C26 122.1(3)
C23 C22 C21 121.0(3)
C23 C22 H22A 119.5
C21 C22 H22A 119.5
C22 C23 C24 120.4(3)
C22 C23 H23A 119.8
C24 C23 H23A 119.8
C23 C24 C25 121.2(3)
C23 C24 H24A 119.4
C25 C24 H24A 119.4
C24 C25 C20 118.3(3)
C24 C25 C29 119.3(3)
C20 C25 C29 122.4(2)
C21 C26 C28 112.4(3)
C21 C26 C27 113.1(3)
C28 C26 C27 110.0(3)
C21 C26 H26A 107.0
C28 C26 H26A 107.0
C27 C26 H26A 107.0
C26 C27 H27A 109.5
C26 C27 H27B 109.5
H27A C27 H27B 109.5
C26 C27 H27C 109.5
H27A C27 H27C 109.5
H27B C27 H27C 109.5
C26 C28 H28A 109.5
C26 C28 H28B 109.5
H28A C28 H28B 109.5
C26 C28 H28C 109.5
H28A C28 H28C 109.5
H28B C28 H28C 109.5
C25 C29 C30 112.2(2)
C25 C29 C31 111.9(2)
C30 C29 C31 109.2(2)
C25 C29 H29A 107.8
C30 C29 H29A 107.8
C31 C29 H29A 107.8
C29 C30 H30A 109.5
C29 C30 H30B 109.5
H30A C30 H30B 109.5
C29 C30 H30C 109.5
H30A C30 H30C 109.5
H30B C30 H30C 109.5
C29 C31 H31A 109.5
C29 C31 H31B 109.5
H31A C31 H31B 109.5
C29 C31 H31C 109.5
H31A C31 H31C 109.5
H31B C31 H31C 109.5
O1 C32 N3 118.3(3)
O1 C32 C33 118.8(3)
N3 C32 C33 122.8(3)
O1 C32 Y1 56.35(14)
N3 C32 Y1 61.92(15)
C33 C32 Y1 173.7(2)
C34 C33 C32 114.0(3)
C34 C33 H33A 108.7
C32 C33 H33A 108.7
C34 C33 H33B 108.7
C32 C33 H33B 108.7
H33A C33 H33B 107.6
C39 C34 C35 117.8(3)
C39 C34 C33 119.1(4)
C35 C34 C33 122.9(4)
C36 C35 C34 118.9(3)
C36 C35 N4 121.7(4)
C34 C35 N4 119.4(4)
C37 C36 C35 121.0(4)
C37 C36 H36A 119.5
C35 C36 H36A 119.5
C38 C37 C36 120.4(4)
C38 C37 H37A 119.8
C36 C37 H37A 119.8
C37 C38 C39 119.2(4)
C37 C38 H38A 120.4
C39 C38 H38A 120.4
C34 C39 C38 122.6(4)
C34 C39 H39A 118.7
C38 C39 H39A 118.7
N4 C40 H40A 109.5
N4 C40 H40B 109.5
H40A C40 H40B 109.5
N4 C40 H40C 109.5
H40A C40 H40C 109.5
H40B C40 H40C 109.5
N4 C41 H41A 109.5
N4 C41 H41B 109.5
H41A C41 H41B 109.5
N4 C41 H41C 109.5
H41A C41 H41C 109.5
H41B C41 H41C 109.5
C47 C42 C43 118.7(3)
C47 C42 N3 120.4(3)
C43 C42 N3 120.8(3)
C44 C43 C42 120.3(3)
C44 C43 H43A 119.9
C42 C43 H43A 119.9
C45 C44 C43 120.8(4)
C45 C44 H44A 119.6
C43 C44 H44A 119.6
C44 C45 C46 119.6(3)
C44 C45 H45A 120.2
C46 C45 H45A 120.2
C45 C46 C47 120.2(3)
C45 C46 H46A 119.9
C47 C46 H46A 119.9
C42 C47 C46 120.4(3)
C42 C47 H47A 119.8
C46 C47 H47A 119.8
O2 C48 N5 116.3(2)
O2 C48 C49 118.8(2)
N5 C48 C49 124.9(2)
O2 C48 Y1 56.15(12)
N5 C48 Y1 60.17(13)
C49 C48 Y1 174.96(19)
C50 C49 C48 113.8(2)
C50 C49 H49A 108.8
C48 C49 H49A 108.8
C50 C49 H49B 108.8
C48 C49 H49B 108.8
H49A C49 H49B 107.7
C51 C50 C55 119.1(3)
C51 C50 C49 122.7(3)
C55 C50 C49 118.2(3)
C50 C51 C52 119.0(3)
C50 C51 N6 119.2(3)
C52 C51 N6 121.8(3)
C53 C52 C51 121.0(4)
C53 C52 H52A 119.5
C51 C52 H52A 119.5
C52 C53 C54 120.5(4)
C52 C53 H53A 119.7
C54 C53 H53A 119.7
C53 C54 C55 119.2(4)
C53 C54 H54A 120.4
C55 C54 H54A 120.4
C54 C55 C50 121.3(4)
C54 C55 H55A 119.4
C50 C55 H55A 119.4
N6 C56 H56A 109.5
N6 C56 H56B 109.5
H56A C56 H56B 109.5
N6 C56 H56C 109.5
H56A C56 H56C 109.5
H56B C56 H56C 109.5
N6 C57 H57A 109.5
N6 C57 H57B 109.5
H57A C57 H57B 109.5
N6 C57 H57C 109.5
H57A C57 H57C 109.5
H57B C57 H57C 109.5
C59 C58 C63 117.8(3)
C59 C58 N5 119.6(3)
C63 C58 N5 122.3(3)
C58 C59 C60 120.9(3)
C58 C59 H59A 119.5
C60 C59 H59A 119.5
C61 C60 C59 120.8(4)
C61 C60 H60A 119.6
C59 C60 H60A 119.6
C60 C61 C62 119.1(4)
C60 C61 H61A 120.4
C62 C61 H61A 120.4
C61 C62 C63 120.4(4)
C61 C62 H62A 119.8
C63 C62 H62A 119.8
C58 C63 C62 120.9(3)
C58 C63 H63A 119.5
C62 C63 H63A 119.5
O3 C64 C65 106.4(3)
O3 C64 H64A 110.4
C65 C64 H64A 110.4
O3 C64 H64B 110.4
C65 C64 H64B 110.4
H64A C64 H64B 108.6
C66 C65 C64 104.2(3)
C66 C65 H65A 110.9
C64 C65 H65A 110.9
C66 C65 H65B 110.9
C64 C65 H65B 110.9
H65A C65 H65B 108.9
C67 C66 C65 106.9(3)
C67 C66 H66A 110.4
C65 C66 H66A 110.4
C67 C66 H66B 110.4
C65 C66 H66B 110.4
H66A C66 H66B 108.6
O3 C67 C66 106.3(3)
O3 C67 H67A 110.5
C66 C67 H67A 110.5
O3 C67 H67B 110.5
C66 C67 H67B 110.5
H67A C67 H67B 108.7

loop_
_geom_bond_atom_site_label_1
_geom_bond_atom_site_label_2
_geom_bond_distance
Y1 O1 2.289(2)
Y1 O2 2.3299(18)
Y1 N2 2.338(2)
Y1 O3 2.367(2)
Y1 N1 2.404(2)
Y1 N3 2.413(2)
Y1 N5 2.418(2)
Y1 C32 2.735(3)
Y1 C48 2.786(3)
Y1 C1 2.835(3)
N1 C1 1.333(3)
N1 C20 1.427(3)
N2 C1 1.335(3)
N2 C8 1.414(3)
N3 C32 1.297(3)
N3 C42 1.416(3)
N4 C35 1.409(4)
N4 C40 1.421(7)
N4 C41 1.480(7)
N5 C48 1.313(3)
N5 C58 1.412(3)
N6 C51 1.426(4)
N6 C56 1.453(4)
N6 C57 1.454(3)
O1 C32 1.285(3)
O2 C48 1.279(3)
O3 C64 1.443(4)
O3 C67 1.446(4)
C1 C2 1.498(3)
C2 C3 1.386(3)
C2 C7 1.388(3)
C3 C4 1.376(4)
C3 H3A 0.9300
C4 C5 1.366(4)
C4 H4A 0.9300
C5 C6 1.365(4)
C5 H5A 0.9300
C6 C7 1.377(4)
C6 H6A 0.9300
C7 H7A 0.9300
C8 C13 1.406(3)
C8 C9 1.416(3)
C9 C10 1.380(4)
C9 C14 1.513(3)
C10 C11 1.369(4)
C10 H10A 0.9300
C11 C12 1.365(4)
C11 H11A 0.9300
C12 C13 1.396(4)
C12 H12A 0.9300
C13 C17 1.513(4)
C14 C15 1.511(4)
C14 C16 1.532(3)
C14 H14A 0.9800
C15 H15A 0.9600
C15 H15B 0.9600
C15 H15C 0.9600
C16 H16A 0.9600
C16 H16B 0.9600
C16 H16C 0.9600
C17 C19 1.520(4)
C17 C18 1.538(4)
C17 H17A 0.9800
C18 H18A 0.9600
C18 H18B 0.9600
C18 H18C 0.9600
C19 H19A 0.9600
C19 H19B 0.9600
C19 H19C 0.9600
C20 C25 1.397(4)
C20 C21 1.402(3)
C21 C22 1.393(4)
C21 C26 1.510(4)
C22 C23 1.364(4)
C22 H22A 0.9300
C23 C24 1.370(4)
C23 H23A 0.9300
C24 C25 1.388(4)
C24 H24A 0.9300
C25 C29 1.518(3)
C26 C28 1.510(4)
C26 C27 1.525(4)
C26 H26A 0.9800
C27 H27A 0.9600
C27 H27B 0.9600
C27 H27C 0.9600
C28 H28A 0.9600
C28 H28B 0.9600
C28 H28C 0.9600
C29 C30 1.522(4)
C29 C31 1.534(4)
C29 H29A 0.9800
C30 H30A 0.9600
C30 H30B 0.9600
C30 H30C 0.9600
C31 H31A 0.9600
C31 H31B 0.9600
C31 H31C 0.9600
C32 C33 1.516(4)
C33 C34 1.496(4)
C33 H33A 0.9700
C33 H33B 0.9700
C34 C39 1.355(4)
C34 C35 1.394(5)
C35 C36 1.376(5)
C36 C37 1.356(5)
C36 H36A 0.9300
C37 C38 1.338(5)
C37 H37A 0.9300
C38 C39 1.366(5)
C38 H38A 0.9300
C39 H39A 0.9300
C40 H40A 0.9600
C40 H40B 0.9600
C40 H40C 0.9600
C41 H41A 0.9600
C41 H41B 0.9600
C41 H41C 0.9600
C42 C47 1.374(4)
C42 C43 1.383(4)
C43 C44 1.373(4)
C43 H43A 0.9300
C44 C45 1.362(4)
C44 H44A 0.9300
C45 C46 1.364(4)
C45 H45A 0.9300
C46 C47 1.387(4)
C46 H46A 0.9300
C47 H47A 0.9300
C48 C49 1.513(3)
C49 C50 1.495(4)
C49 H49A 0.9700
C49 H49B 0.9700
C50 C51 1.379(4)
C50 C55 1.386(4)
C51 C52 1.394(4)
C52 C53 1.364(5)
C52 H52A 0.9300
C53 C54 1.364(5)
C53 H53A 0.9300
C54 C55 1.381(5)
C54 H54A 0.9300
C55 H55A 0.9300
C56 H56A 0.9600
C56 H56B 0.9600
C56 H56C 0.9600
C57 H57A 0.9600
C57 H57B 0.9600
C57 H57C 0.9600
C58 C59 1.367(4)
C58 C63 1.369(4)
C59 C60 1.381(4)
C59 H59A 0.9300
C60 C61 1.350(5)
C60 H60A 0.9300
C61 C62 1.359(5)
C61 H61A 0.9300
C62 C63 1.383(4)
C62 H62A 0.9300
C63 H63A 0.9300
C64 C65 1.490(4)
C64 H64A 0.9700
C64 H64B 0.9700
C65 C66 1.463(5)
C65 H65A 0.9700
C65 H65B 0.9700
C66 C67 1.461(5)
C66 H66A 0.9700
C66 H66B 0.9700
C67 H67A 0.9700
C67 H67B 0.9700
